data_7242632
loop_
_publ_author_name
'Wang, Xiang'
'Li, Yunhui'
'Zhang, Tong'
'Ma, Sijia'
'Wang, Xiuli'

_publ_section_title
;
 Assembly, structures and properties of polyoxometalate-based
 supramolecular complexes involving in situ transformation of
 single-branch N-donor cyano ligands
;
_journal_issue 19
_journal_name_full CrystEngComm
_journal_page_first 3477
_journal_page_last 3487
_journal_paper_doi 10.1039/D1CE00298H
_journal_volume 23
_journal_year 2021
_chemical_formula_moiety 'C120 H102 Cu4 Mo12 N16 O60 Si'
_chemical_formula_sum 'C120 H102 Cu4 Mo12 N16 O60 Si'
_chemical_formula_weight 4161.70
_space_group_crystal_system triclinic
_space_group_IT_number 2
_space_group_name_Hall '-P 1'
_space_group_name_H-M_alt 'P -1'
_atom_sites_solution_hydrogens mixed
_atom_sites_solution_primary dual
_audit_creation_date 2021-01-22
_audit_creation_method
;
Olex2 1.3
(compiled 2020.11.12 svn.r5f609507 for OlexSys, GUI svn.r6226)
;
_audit_update_record
;
2021-02-07 deposited with the CCDC.	2021-04-12 downloaded from the CCDC.
;
_cell_angle_alpha 98.7810(10)
_cell_angle_beta 92.7230(10)
_cell_angle_gamma 112.2170(10)
_cell_formula_units_Z 1
_cell_length_a 14.4073(6)
_cell_length_b 14.6547(6)
_cell_length_c 18.0891(8)
_cell_measurement_reflns_used 4717
_cell_measurement_temperature 296.15
_cell_measurement_theta_max 25.127
_cell_measurement_theta_min 1.628
_cell_volume 3471.1(3)
_computing_cell_refinement 'SAINT+ Ver. 2016.5-0 (Bruker-AXS, 2016)'
_computing_data_collection 'APEX3 Ver. 2016.5-0 (Bruker-AXS, 2016)'
_computing_data_reduction 'SAINT+ Ver. 2016.5-0 (Bruker-AXS, 2016)'
_computing_molecular_graphics 'Olex2 1.3 (Dolomanov et al., 2009)'
_computing_publication_material 'Olex2 1.3 (Dolomanov et al., 2009)'
_computing_structure_refinement 'SHELXL 2018/3 (Sheldrick, 2015)'
_computing_structure_solution 'SHELXT 2018/2 (Sheldrick, 2018)'
_diffrn_ambient_temperature 296.15
_diffrn_detector 'charge-coupled device (CCD) area detector'
_diffrn_detector_area_resol_mean 7.9
_diffrn_detector_type 'Bruker APEX II'
_diffrn_measured_fraction_theta_full 0.999
_diffrn_measured_fraction_theta_max 0.990
_diffrn_measurement_device 'three-circle diffractometer'
_diffrn_measurement_device_type 'Bruker APEX II Quazar'
_diffrn_measurement_method '0.5\% \w and 0.5\% \f scans'
_diffrn_radiation_collimation 'focusing mirrors'
_diffrn_radiation_detector 'Bruker APEX II'
_diffrn_radiation_monochromator 'mirror optics'
_diffrn_radiation_probe x-ray
_diffrn_radiation_type 'Mo K\a'
_diffrn_radiation_wavelength 0.71073
_diffrn_radiation_xray_symbol K-L~3~
_diffrn_reflns_av_R_equivalents 0.0292
_diffrn_reflns_av_unetI/netI 0.0709
_diffrn_reflns_Laue_measured_fraction_full 0.999
_diffrn_reflns_Laue_measured_fraction_max 0.990
_diffrn_reflns_limit_h_max 19
_diffrn_reflns_limit_h_min -16
_diffrn_reflns_limit_k_max 14
_diffrn_reflns_limit_k_min -19
_diffrn_reflns_limit_l_max 24
_diffrn_reflns_limit_l_min -24
_diffrn_reflns_number 26293
_diffrn_reflns_point_group_measured_fraction_full 0.999
_diffrn_reflns_point_group_measured_fraction_max 0.990
_diffrn_reflns_theta_full 25.242
_diffrn_reflns_theta_max 28.537
_diffrn_reflns_theta_min 1.527
_diffrn_source 'microfocus sealed X-ray tube'
_diffrn_source_current 30.0
_diffrn_source_power 1.2
_diffrn_source_type 'Incoatec I\ms'
_diffrn_source_voltage 40.0
_exptl_absorpt_coefficient_mu 1.750
_exptl_absorpt_correction_T_max 0.87
_exptl_absorpt_correction_T_min 0.86
_exptl_absorpt_correction_type multi-scan
_exptl_absorpt_process_details
;
SADABS-2016/2 (Krause et al., 2015) was used for absorption correction.
;
_exptl_crystal_colour green
_exptl_crystal_colour_primary green
_exptl_crystal_density_diffrn 1.991
_exptl_crystal_density_method 'not measured'
_exptl_crystal_description block
_exptl_crystal_F_000 2048
_exptl_crystal_size_max 0.24
_exptl_crystal_size_mid 0.22
_exptl_crystal_size_min 0.2
_refine_diff_density_max 1.772
_refine_diff_density_min -1.825
_refine_diff_density_rms 0.142
_refine_ls_extinction_method none
_refine_ls_goodness_of_fit_ref 1.041
_refine_ls_hydrogen_treatment constr
_refine_ls_matrix_type full
_refine_ls_number_parameters 993
_refine_ls_number_reflns 17493
_refine_ls_number_restraints 42
_refine_ls_restrained_S_all 1.052
_refine_ls_R_factor_all 0.1168
_refine_ls_R_factor_gt 0.0760
_refine_ls_shift/su_max 0.002
_refine_ls_shift/su_mean 0.000
_refine_ls_structure_factor_coef Fsqd
_refine_ls_weighting_details 'w=1/[\s^2^(Fo^2^)+41.0608P] where P=(Fo^2^+2Fc^2^)/3'
_refine_ls_weighting_scheme calc
_refine_ls_wR_factor_gt 0.1346
_refine_ls_wR_factor_ref 0.1515
_reflns_Friedel_coverage 0.000
_reflns_number_gt 11761
_reflns_number_total 17493
_reflns_threshold_expression 'I > 2\s(I)'
_cod_data_source_file d1ce00298h2.cif
_cod_data_source_block 3
_cod_depositor_comments 'Adding full bibliography for 7242631--7242636.cif.'
_cod_database_code 7242632
_shelx_shelxl_version_number 2018/3
_shelx_space_group_comment
;
The symmetry employed for this shelxl refinement is uniquely defined
by the following loop, which should always be used as a source of
symmetry information in preference to the above space-group names.
They are only intended as comments.
;
_shelx_estimated_absorpt_t_max 0.54
_shelx_estimated_absorpt_t_min 0.21
_olex2_refinement_description
;
1. Fixed Uiso
 At 1.2 times of:
  All C(H) groups, All C(H,H) groups
 At 1.5 times of:
  All O(H) groups, All O(H,H) groups
2. Uiso/Uaniso restraints and constraints
O38 \\sim Mo6 \\sim Mo2: within 2A with sigma of 0.02 and sigma for terminal
atoms of 0.01 within 2A
O44 \\sim Mo8 \\sim Mo10: within 2A with sigma of 0.02 and sigma for terminal
atoms of 0.01 within 2A
C116 \\sim N16 \\sim C92: within 2A with sigma of 0.02 and sigma for terminal
atoms of 0.01 within 2A
Uanis(O48) \\sim Ueq: with sigma of 0.01 and sigma for terminal atoms of 0.02
3. Others
 Fixed Sof: Mo12(0.5) O56(0.5) O60(0.5) O62(0.5) O64(0.5) Mo1(0.5)
4.a Rotating group:
 O1W(H1WA,H1WB), O2W(H2WA,H2WB)
4.b Secondary CH2 refined with riding coordinates:
 C24(H24A,H24B), C46(H46A,H46B), C54(H54A,H54B), C116(H11A,H11B)
4.c Aromatic/amide H refined with riding coordinates:
 C2(H2), C12(H12), C16(H16), C22(H22), C28(H28), C30(H30), C36(H36), C38(H38),
 C42(H42A), C44(H44), C48(H48), C50(H50A), C52(H52), C58(H58), C60(H60),
 C62(H62), C68(H68), C76(H76), C78(H78), C80(H80), C84(H84), C86(H86), C88(H88),
  C90(H90), C94(H94), C96(H96), C98(H98), C100(H100), C102(H102), C106(H106),
 C108(H108), C110(H110), C112(H112), C114(H114), C118(H118), C120(H120)
4.d Idealised tetrahedral OH refined as rotating group:
 O18(H18), O42(H42), O50(H50)
;
_olex2_submission_special_instructions 'No special instructions were received'

loop_
_space_group_symop_operation_xyz
'x, y, z'
'-x, -y, -z'

loop_
_atom_site_label
_atom_site_type_symbol
_atom_site_fract_x
_atom_site_fract_y
_atom_site_fract_z
_atom_site_U_iso_or_equiv
_atom_site_adp_type
_atom_site_occupancy
_atom_site_site_symmetry_order
_atom_site_calc_flag
_atom_site_refinement_flags_posn
_atom_site_refinement_flags_adp
_atom_site_refinement_flags_occupancy
_atom_site_disorder_assembly
_atom_site_disorder_group
Mo2 Mo 0.28030(5) 1.04124(5) 0.53777(5) 0.03984(19) Uani 1 1 d . U . . .
Mo4 Mo 0.47803(6) 1.22360(6) 0.46877(4) 0.04104(19) Uani 1 1 d . . . . .
Mo6 Mo 0.32947(6) 0.99091(5) 0.35113(4) 0.0437(2) Uani 1 1 d . U . . .
Mo8 Mo 0.29812(5) 0.81316(6) 0.55873(5) 0.0447(2) Uani 1 1 d . U . . .
Mo10 Mo 0.36470(7) 0.77168(6) 0.37469(5) 0.0504(2) Uani 1 1 d . U . . .
Mo12 Mo 0.5531(4) 0.9765(3) 0.3097(3) 0.0264(6) Uani 0.5 1 d . . P . .
Cu1 Cu 0.55813(7) 0.31319(8) 0.95375(5) 0.0346(2) Uani 1 1 d . . . . .
Cu2 Cu 0.04995(7) 0.58957(7) 0.59066(6) 0.0378(2) Uani 1 1 d . . . . .
Si1 Si 0.500000 1.000000 0.500000 0.0204(5) Uani 1 2 d S . P . .
O1W O 0.4758(5) 0.3847(5) 0.9966(3) 0.0447(14) Uani 1 1 d . . . . .
H1WA H 0.416184 0.342731 0.998488 0.067 Uiso 1 1 d R U . . .
H1WB H 0.467846 0.421555 0.966630 0.067 Uiso 1 1 d R U . . .
O4 O 0.5312(5) 0.3492(5) 0.8570(3) 0.0448(15) Uani 1 1 d . . . . .
N2 N 0.1102(4) 0.4955(4) 0.5819(4) 0.0327(14) Uani 1 1 d . . . . .
O6 O 0.4663(5) 1.3284(4) 0.4572(3) 0.0421(14) Uani 1 1 d . . . . .
N4 N 0.2257(4) 0.4299(5) 0.5682(3) 0.0296(13) Uani 1 1 d . . . . .
O8 O 0.2068(4) 0.7256(4) 0.5929(4) 0.0488(16) Uani 1 1 d . . . . .
O10 O 0.2940(5) 0.6661(4) 0.3173(4) 0.0531(17) Uani 1 1 d . . . . .
O2W O 0.4254(5) 0.1643(5) 0.9210(3) 0.0526(16) Uani 1 1 d . . . . .
H2WA H 0.420250 0.138169 0.872435 0.079 Uiso 1 1 d R U . . .
H2WB H 0.367225 0.171690 0.924479 0.079 Uiso 1 1 d R U . . .
N6 N -0.0548(4) 0.8097(5) 0.6243(4) 0.0323(14) Uani 1 1 d . . . . .
O14 O 0.1730(4) 1.0549(5) 0.5542(4) 0.0601(19) Uani 1 1 d . . . . .
O16 O 0.5898(5) 0.5165(5) 0.8842(3) 0.0480(15) Uani 1 1 d . . . . .
N8 N -0.0230(4) 0.6719(5) 0.6057(4) 0.0337(15) Uani 1 1 d . . . . .
N10 N 0.7801(5) 0.2527(6) 0.8470(4) 0.0420(17) Uani 1 1 d . . . . .
O18 O 1.2751(5) 0.4793(6) 1.0185(4) 0.0589(19) Uani 1 1 d . . . . .
H18 H 1.326732 0.482116 1.041553 0.088 Uiso 1 1 calc R U . . .
O20 O 0.2952(5) 0.8542(4) 0.3468(5) 0.071(2) Uani 1 1 d . . . . .
O22 O 0.4007(6) 1.1343(4) 0.3836(4) 0.079(3) Uani 1 1 d . . . . .
O24 O 0.2371(5) 0.8997(4) 0.5444(4) 0.070(2) Uani 1 1 d . . . . .
N12 N 0.5939(5) 0.3009(5) 1.0583(4) 0.0403(16) Uani 1 1 d . . . . .
N14 N 0.6545(5) 0.2600(5) 0.9103(4) 0.0392(16) Uani 1 1 d . . . . .
C2 C 0.2058(5) 0.5127(5) 0.5721(4) 0.0303(16) Uani 1 1 d . . . . .
H2 H 0.253604 0.575209 0.568362 0.036 Uiso 1 1 calc R U . . .
O26 O 0.2505(5) 0.9898(6) 0.2818(4) 0.066(2) Uani 1 1 d . . . . .
O28 O 0.3448(6) 1.0690(5) 0.6366(4) 0.075(3) Uani 1 1 d . . . . .
C4 C -0.1236(5) 0.6461(6) 0.6211(4) 0.0328(17) Uani 1 1 d . . . . .
O30 O 1.3310(5) 0.4137(7) 0.9191(4) 0.075(2) Uani 1 1 d . . . . .
O32 O 0.3604(7) 1.1669(5) 0.5215(4) 0.085(3) Uani 1 1 d . . . . .
C6 C 0.1366(6) 0.3516(5) 0.5756(4) 0.0285(15) Uani 1 1 d . . . . .
O34 O 0.4643(5) 0.8307(5) 0.3182(6) 0.083(3) Uani 1 1 d . . . . .
O36 O 0.6381(6) 1.1001(5) 0.3446(5) 0.081(3) Uani 1 1 d . . . . .
C8 C 0.0648(6) 0.3945(5) 0.5857(4) 0.0288(16) Uani 1 1 d . . . . .
O38 O 0.2520(7) 0.9952(5) 0.4311(4) 0.087(3) Uani 1 1 d . U . . .
O40 O 0.4432(5) 0.9962(5) 0.2987(6) 0.087(3) Uani 1 1 d . . . . .
C10 C 0.4789(6) 0.4305(6) 0.7712(4) 0.0296(16) Uani 1 1 d . . . . .
N16 N 0.6733(7) 0.2955(8) 1.1644(4) 0.072(3) Uani 1 1 d . U . . .
C12 C -0.1983(6) 0.5533(6) 0.6238(5) 0.0400(19) Uani 1 1 d . . . . .
H12 H -0.185917 0.494951 0.615262 0.048 Uiso 1 1 calc R U . . .
C14 C 0.3776(6) 0.4266(6) 0.6350(4) 0.0332(17) Uani 1 1 d . . . . .
C16 C 0.7164(6) 0.2989(7) 0.8615(5) 0.041(2) Uani 1 1 d . . . . .
H16 H 0.716099 0.352312 0.839727 0.049 Uiso 1 1 calc R U . . .
C18 C 0.5212(7) 0.2605(6) 1.1078(4) 0.0401(19) Uani 1 1 d . . . . .
C20 C 0.7610(7) 0.1791(7) 0.8899(5) 0.047(2) Uani 1 1 d . . . . .
O42 O 1.2198(7) 0.4205(7) 1.1733(5) 0.092(3) Uani 1 1 d . . . . .
H42 H 1.273843 0.416118 1.165912 0.138 Uiso 1 1 calc R U . . .
C22 C 0.4772(6) 0.5179(6) 0.7533(4) 0.0380(18) Uani 1 1 d . . . . .
H22 H 0.510490 0.578337 0.786585 0.046 Uiso 1 1 calc R U . . .
C24 C 0.3259(6) 0.4257(7) 0.5605(4) 0.0367(18) Uani 1 1 d . . . . .
H24A H 0.367834 0.482772 0.539702 0.044 Uiso 1 1 calc R U . . .
H24B H 0.317890 0.365220 0.525703 0.044 Uiso 1 1 calc R U . . .
C26 C -0.1446(5) 0.7321(6) 0.6323(4) 0.0318(16) Uani 1 1 d . . . . .
O44 O 0.2785(6) 0.7559(8) 0.4588(4) 0.096(3) Uani 1 1 d . U . . .
C28 C -0.0332(6) 0.3349(6) 0.5927(5) 0.0406(19) Uani 1 1 d . . . . .
H28 H -0.082016 0.361863 0.598497 0.049 Uiso 1 1 calc R U . . .
O46 O 0.4468(6) 0.7319(9) 0.4326(4) 0.114(4) Uani 1 1 d . . . . .
O48 O 0.5963(6) 1.2371(8) 0.4274(4) 0.091(3) Uani 1 1 d . U . . .
O50 O 0.0828(6) 1.1323(8) 0.9829(5) 0.094(3) Uani 1 1 d . . . . .
H50 H 0.112279 1.175742 1.019974 0.141 Uiso 1 1 calc R U . . .
O52 O 0.5837(7) 0.9468(7) 0.2246(4) 0.085(3) Uani 1 1 d . . . . .
C30 C -0.0570(7) 0.2351(6) 0.5910(5) 0.045(2) Uani 1 1 d . . . . .
H30 H -0.122926 0.193926 0.595844 0.054 Uiso 1 1 calc R U . . .
C32 C 0.9641(6) 0.3227(7) 0.8369(5) 0.044(2) Uani 1 1 d . . . . .
C34 C 0.6801(7) 0.1823(7) 0.9283(5) 0.045(2) Uani 1 1 d . . . . .
C36 C -0.2367(6) 0.7315(7) 0.6477(5) 0.042(2) Uani 1 1 d . . . . .
H36 H -0.249570 0.789596 0.654816 0.050 Uiso 1 1 calc R U . . .
O54 O 1.1588(7) 0.2631(8) 1.1134(5) 0.098(3) Uani 1 1 d . . . . .
C38 C 0.0133(6) 0.7698(6) 0.6089(5) 0.0376(18) Uani 1 1 d . . . . .
H38 H 0.079259 0.807141 0.601161 0.045 Uiso 1 1 calc R U . . .
C40 C 0.5370(6) 0.4324(7) 0.8427(4) 0.0350(18) Uani 1 1 d . . . . .
C42 C 0.4257(6) 0.5160(6) 0.6852(4) 0.0374(19) Uani 1 1 d . . . . .
H42A H 0.423769 0.575045 0.673721 0.045 Uiso 1 1 calc R U . . .
C44 C -0.2911(6) 0.5516(7) 0.6396(5) 0.048(2) Uani 1 1 d . . . . .
H44 H -0.342635 0.490739 0.642253 0.058 Uiso 1 1 calc R U . . .
C46 C -0.0349(7) 0.9174(6) 0.6352(5) 0.042(2) Uani 1 1 d . . . . .
H46A H -0.097719 0.925452 0.624743 0.051 Uiso 1 1 calc R U . . .
H46B H 0.010299 0.947773 0.599726 0.051 Uiso 1 1 calc R U . . .
C48 C -0.3097(6) 0.6388(7) 0.6519(5) 0.048(2) Uani 1 1 d . . . . .
H48 H -0.373218 0.634783 0.663284 0.057 Uiso 1 1 calc R U . . .
C50 C 0.0145(7) 0.1933(6) 0.5823(6) 0.052(2) Uani 1 1 d . . . . .
H50A H -0.004735 0.125100 0.582106 0.062 Uiso 1 1 calc R U . . .
C52 C 0.1130(7) 0.2497(6) 0.5739(5) 0.048(2) Uani 1 1 d . . . . .
H52 H 0.160825 0.221674 0.567375 0.058 Uiso 1 1 calc R U . . .
C54 C 0.8587(6) 0.2788(7) 0.7965(5) 0.045(2) Uani 1 1 d . . . . .
H54A H 0.850033 0.326762 0.768212 0.054 Uiso 1 1 calc R U . . .
H54B H 0.850540 0.219025 0.760726 0.054 Uiso 1 1 calc R U . . .
C56 C 0.5723(9) 0.2589(8) 1.1746(5) 0.056(3) Uani 1 1 d . . . . .
C58 C 0.3787(7) 0.3399(7) 0.6549(5) 0.051(3) Uani 1 1 d . . . . .
H58 H 0.345029 0.279178 0.622062 0.061 Uiso 1 1 calc R U . . .
C60 C 0.4281(7) 0.3407(6) 0.7219(5) 0.045(2) Uani 1 1 d . . . . .
H60 H 0.427490 0.281107 0.734180 0.054 Uiso 1 1 calc R U . . .
O56 O 0.5650(6) 1.1263(6) 0.5056(5) 0.0204(19) Uani 0.5 1 d . . P A 2
C62 C 0.9869(7) 0.3746(8) 0.9107(5) 0.055(3) Uani 1 1 d . . . . .
H62 H 0.935848 0.384274 0.936255 0.066 Uiso 1 1 calc R U . . .
C64 C 1.0458(9) 0.3316(9) 1.1644(6) 0.059(3) Uani 1 1 d . . . . .
C66 C 0.0115(7) 0.9705(6) 0.7139(5) 0.043(2) Uani 1 1 d . . . . .
C68 C 0.4167(7) 0.2311(7) 1.1007(5) 0.050(2) Uani 1 1 d . . . . .
H68 H 0.381384 0.231536 1.056389 0.061 Uiso 1 1 calc R U . . .
O58 O 0.2372(6) 1.1713(8) 0.9524(5) 0.105(3) Uani 1 1 d . . . . .
C70 C 1.2645(7) 0.4300(8) 0.9489(5) 0.053(2) Uani 1 1 d . . . . .
C72 C 0.0990(7) 1.0705(8) 0.8595(6) 0.054(2) Uani 1 1 d . . . . .
O60 O 0.4576(7) 0.9545(6) 0.4131(5) 0.0201(18) Uani 0.5 1 d . . P A 1
C74 C 1.1604(6) 0.3978(7) 0.9092(5) 0.045(2) Uani 1 1 d . . . . .
C76 C 1.0839(7) 0.4122(8) 0.9468(5) 0.056(3) Uani 1 1 d . . . . .
H76 H 1.097930 0.446993 0.996199 0.067 Uiso 1 1 calc R U . . .
C78 C -0.0013(8) 1.0126(8) 0.8460(6) 0.065(3) Uani 1 1 d . . . . .
H78 H -0.040780 1.005968 0.885590 0.078 Uiso 1 1 calc R U . . .
C80 C -0.0453(7) 0.9636(8) 0.7740(6) 0.062(3) Uani 1 1 d . . . . .
H80 H -0.114329 0.925135 0.765768 0.074 Uiso 1 1 calc R U . . .
C82 C 1.1456(9) 0.3340(10) 1.1467(6) 0.065(3) Uani 1 1 d . . . . .
C84 C 1.1399(7) 0.3495(9) 0.8358(5) 0.059(3) Uani 1 1 d . . . . .
H84 H 1.191284 0.341177 0.810035 0.071 Uiso 1 1 calc R U . . .
O62 O 0.4159(6) 1.0422(6) 0.4733(5) 0.0197(18) Uani 0.5 1 d . . P A 2
C86 C 1.0419(7) 0.3127(9) 0.7998(5) 0.062(3) Uani 1 1 d . . . . .
H86 H 1.028748 0.280681 0.749633 0.075 Uiso 1 1 calc R U . . .
O64 O 0.4150(6) 0.9844(6) 0.5542(5) 0.0180(18) Uani 0.5 1 d . . P A 1
C88 C 0.6804(8) 0.3201(9) 1.0953(5) 0.059(3) Uani 1 1 d . . . . .
H88 H 0.741548 0.348034 1.076037 0.071 Uiso 1 1 calc R U . . .
C90 C 0.6389(8) 0.1141(7) 0.9748(6) 0.058(3) Uani 1 1 d . . . . .
H90 H 0.584417 0.114586 1.000142 0.070 Uiso 1 1 calc R U . . .
C92 C 0.8543(11) 0.3204(15) 1.1987(7) 0.094(4) Uani 1 1 d . U . . .
C94 C 0.5221(9) 0.2240(8) 1.2349(6) 0.062(3) Uani 1 1 d . . . . .
H94 H 0.556367 0.219559 1.278187 0.075 Uiso 1 1 calc R U . . .
C96 C 0.3678(9) 0.2015(8) 1.1616(6) 0.066(3) Uani 1 1 d . . . . .
H96 H 0.298516 0.184263 1.158982 0.080 Uiso 1 1 calc R U . . .
C98 C 0.8041(9) 0.1109(8) 0.8980(7) 0.067(3) Uani 1 1 d . . . . .
H98 H 0.857736 0.108832 0.872060 0.080 Uiso 1 1 calc R U . . .
C100 C 0.4191(10) 0.1965(8) 1.2270(7) 0.070(3) Uani 1 1 d . . . . .
H100 H 0.382857 0.174003 1.266374 0.084 Uiso 1 1 calc R U . . .
C102 C 0.9372(12) 0.4094(11) 1.2166(8) 0.085(4) Uani 1 1 d . . . . .
H102 H 0.929747 0.467037 1.239822 0.102 Uiso 1 1 calc R U . . .
C104 C 0.1470(8) 1.1293(9) 0.9348(7) 0.063(3) Uani 1 1 d . . . . .
C106 C 0.6808(11) 0.0459(9) 0.9823(8) 0.088(4) Uani 1 1 d . . . . .
H106 H 0.653242 -0.001777 1.012274 0.106 Uiso 1 1 calc R U . . .
C108 C 1.0316(11) 0.4142(11) 1.2006(7) 0.086(4) Uani 1 1 d . . . . .
H108 H 1.086893 0.474769 1.214540 0.103 Uiso 1 1 calc R U . . .
C110 C 0.1123(8) 1.0272(10) 0.7292(6) 0.084(4) Uani 1 1 d . . . . .
H110 H 0.153019 1.032011 0.690419 0.100 Uiso 1 1 calc R U . . .
C112 C 0.7636(11) 0.0467(10) 0.9461(9) 0.089(4) Uani 1 1 d . . . . .
H112 H 0.792673 0.001839 0.954770 0.107 Uiso 1 1 calc R U . . .
C114 C 0.9625(10) 0.2456(12) 1.1441(9) 0.110(6) Uani 1 1 d . . . . .
H114 H 0.968866 0.188790 1.118127 0.132 Uiso 1 1 calc R U . . .
C116 C 0.7547(10) 0.3143(14) 1.2250(7) 0.106(4) Uani 1 1 d . U . . .
H11A H 0.731968 0.261087 1.254096 0.127 Uiso 1 1 calc R U . . .
H11B H 0.765476 0.376690 1.258377 0.127 Uiso 1 1 calc R U . . .
C118 C 0.1551(9) 1.0775(12) 0.8009(7) 0.103(5) Uani 1 1 d . . . . .
H118 H 0.223804 1.117039 0.809290 0.124 Uiso 1 1 calc R U . . .
C120 C 0.8687(11) 0.2403(13) 1.1609(10) 0.128(7) Uani 1 1 d . . . . .
H120 H 0.813414 0.179891 1.145803 0.153 Uiso 1 1 calc R U . . .
Mo1 Mo 0.5610(4) 0.9540(4) 0.3152(3) 0.0426(9) Uani 0.5 1 d . . P . .

loop_
_atom_site_aniso_label
_atom_site_aniso_U_11
_atom_site_aniso_U_22
_atom_site_aniso_U_33
_atom_site_aniso_U_23
_atom_site_aniso_U_13
_atom_site_aniso_U_12
Mo2 0.0309(4) 0.0338(4) 0.0691(5) 0.0253(4) 0.0265(3) 0.0199(3)
Mo4 0.0606(5) 0.0403(4) 0.0430(4) 0.0190(3) 0.0113(4) 0.0378(4)
Mo6 0.0544(5) 0.0324(4) 0.0421(4) 0.0001(3) -0.0247(4) 0.0206(3)
Mo8 0.0266(4) 0.0506(5) 0.0660(5) 0.0345(4) 0.0218(3) 0.0143(3)
Mo10 0.0544(5) 0.0400(4) 0.0447(5) -0.0143(4) -0.0219(4) 0.0167(4)
Mo12 0.0367(14) 0.0236(10) 0.0230(11) 0.0095(8) 0.0072(9) 0.0138(8)
Cu1 0.0377(5) 0.0492(6) 0.0248(5) 0.0100(4) 0.0022(4) 0.0245(5)
Cu2 0.0315(5) 0.0330(5) 0.0563(7) 0.0110(5) 0.0079(5) 0.0194(4)
Si1 0.0203(12) 0.0194(12) 0.0239(13) 0.0051(10) 0.0007(10) 0.0102(10)
O1W 0.048(4) 0.053(4) 0.044(4) 0.015(3) 0.007(3) 0.029(3)
O4 0.059(4) 0.055(4) 0.033(3) 0.012(3) 0.001(3) 0.036(3)
N2 0.024(3) 0.025(3) 0.050(4) 0.008(3) 0.001(3) 0.010(3)
O6 0.058(4) 0.027(3) 0.047(3) 0.014(3) 0.013(3) 0.019(3)
N4 0.028(3) 0.030(3) 0.032(3) 0.003(3) -0.004(3) 0.014(3)
O8 0.035(3) 0.035(3) 0.082(5) 0.036(3) 0.014(3) 0.009(3)
O10 0.056(4) 0.024(3) 0.068(4) -0.002(3) -0.012(3) 0.011(3)
O2W 0.053(4) 0.058(4) 0.039(4) -0.001(3) 0.005(3) 0.017(3)
N6 0.022(3) 0.028(3) 0.048(4) 0.007(3) 0.007(3) 0.011(3)
O14 0.034(3) 0.054(4) 0.097(6) -0.002(4) 0.005(3) 0.028(3)
O16 0.044(4) 0.058(4) 0.033(3) 0.008(3) -0.011(3) 0.013(3)
N8 0.022(3) 0.035(4) 0.049(4) 0.014(3) 0.009(3) 0.014(3)
N10 0.033(4) 0.056(5) 0.039(4) 0.004(3) 0.005(3) 0.021(3)
O18 0.037(4) 0.084(5) 0.046(4) -0.002(4) -0.015(3) 0.020(4)
O20 0.033(3) 0.031(3) 0.163(8) 0.037(4) 0.032(4) 0.016(3)
O22 0.122(7) 0.024(3) 0.046(4) -0.005(3) 0.041(4) -0.019(4)
O24 0.078(5) 0.020(3) 0.091(5) 0.012(3) -0.053(4) 0.003(3)
N12 0.046(4) 0.054(4) 0.026(3) 0.008(3) 0.000(3) 0.026(4)
N14 0.042(4) 0.052(4) 0.033(4) 0.013(3) 0.003(3) 0.027(3)
C2 0.026(4) 0.027(4) 0.041(4) 0.006(3) -0.001(3) 0.013(3)
O26 0.047(4) 0.089(5) 0.060(4) 0.033(4) -0.015(3) 0.018(4)
O28 0.076(5) 0.035(4) 0.099(6) 0.016(4) -0.045(4) 0.011(3)
C4 0.024(4) 0.042(4) 0.039(4) 0.015(4) 0.004(3) 0.017(3)
O30 0.047(4) 0.132(7) 0.051(4) -0.001(4) -0.007(3) 0.047(5)
O32 0.136(7) 0.028(3) 0.040(4) -0.007(3) 0.041(4) -0.021(4)
C6 0.034(4) 0.023(3) 0.028(4) 0.000(3) -0.004(3) 0.014(3)
O34 0.041(4) 0.038(4) 0.186(9) 0.043(5) 0.033(5) 0.022(3)
O36 0.089(6) 0.032(4) 0.105(6) 0.014(4) -0.058(5) 0.013(4)
C8 0.033(4) 0.017(3) 0.037(4) 0.007(3) -0.002(3) 0.011(3)
O38 0.132(7) 0.033(3) 0.050(4) -0.003(3) 0.042(4) -0.018(4)
O40 0.040(4) 0.031(3) 0.201(10) 0.043(5) 0.038(5) 0.014(3)
C10 0.031(4) 0.037(4) 0.025(4) 0.006(3) 0.004(3) 0.018(3)
N16 0.084(6) 0.135(8) 0.029(4) 0.015(5) -0.003(4) 0.080(6)
C12 0.035(4) 0.033(4) 0.052(5) 0.014(4) 0.003(4) 0.011(4)
C14 0.031(4) 0.045(5) 0.032(4) 0.003(3) 0.004(3) 0.026(4)
C16 0.038(5) 0.057(5) 0.034(4) 0.011(4) -0.001(4) 0.025(4)
C18 0.057(6) 0.042(5) 0.027(4) 0.011(4) 0.005(4) 0.024(4)
C20 0.042(5) 0.048(5) 0.050(5) -0.001(4) -0.004(4) 0.021(4)
O42 0.073(6) 0.108(7) 0.074(6) 0.000(5) 0.019(5) 0.019(5)
C22 0.041(5) 0.035(4) 0.033(4) 0.005(3) -0.003(4) 0.010(4)
C24 0.034(4) 0.056(5) 0.028(4) 0.002(4) 0.004(3) 0.029(4)
C26 0.025(4) 0.040(4) 0.032(4) 0.010(3) 0.002(3) 0.013(3)
O44 0.082(5) 0.202(8) 0.046(4) 0.017(5) 0.003(4) 0.107(5)
C28 0.035(4) 0.040(5) 0.044(5) 0.000(4) -0.004(4) 0.015(4)
O46 0.091(6) 0.281(13) 0.035(4) 0.034(6) 0.014(4) 0.142(8)
O48 0.072(5) 0.191(7) 0.049(4) 0.016(4) 0.006(3) 0.097(5)
O50 0.076(6) 0.117(8) 0.074(6) -0.022(5) 0.016(5) 0.034(6)
O52 0.133(8) 0.109(7) 0.038(4) 0.022(4) 0.036(5) 0.070(6)
C30 0.034(5) 0.038(5) 0.051(5) 0.007(4) 0.003(4) 0.002(4)
C32 0.035(4) 0.062(6) 0.031(4) -0.005(4) -0.008(3) 0.020(4)
C34 0.045(5) 0.042(5) 0.048(5) 0.002(4) 0.002(4) 0.023(4)
C36 0.034(4) 0.045(5) 0.054(5) 0.014(4) 0.006(4) 0.023(4)
O54 0.078(6) 0.119(8) 0.092(7) -0.036(6) -0.014(5) 0.058(6)
C38 0.029(4) 0.038(4) 0.053(5) 0.014(4) 0.007(4) 0.018(4)
C40 0.039(4) 0.052(5) 0.021(4) 0.009(3) 0.007(3) 0.025(4)
C42 0.039(4) 0.036(4) 0.034(4) 0.012(3) -0.008(3) 0.011(4)
C44 0.025(4) 0.049(5) 0.067(6) 0.026(5) 0.007(4) 0.004(4)
C46 0.042(5) 0.026(4) 0.062(6) 0.012(4) 0.001(4) 0.015(4)
C48 0.026(4) 0.065(6) 0.059(6) 0.021(5) 0.010(4) 0.021(4)
C50 0.057(6) 0.022(4) 0.069(7) 0.011(4) -0.004(5) 0.008(4)
C52 0.060(6) 0.034(5) 0.056(6) 0.007(4) -0.005(5) 0.025(4)
C54 0.027(4) 0.068(6) 0.036(5) -0.005(4) -0.003(3) 0.020(4)
C56 0.087(8) 0.074(7) 0.036(5) 0.017(5) 0.012(5) 0.061(6)
C58 0.072(7) 0.037(5) 0.044(5) -0.011(4) -0.025(5) 0.032(5)
C60 0.073(6) 0.036(5) 0.033(4) 0.000(4) -0.010(4) 0.033(5)
O56 0.013(4) 0.016(4) 0.030(5) 0.006(4) -0.003(4) 0.003(3)
C62 0.036(5) 0.085(7) 0.040(5) -0.021(5) -0.003(4) 0.031(5)
C64 0.066(7) 0.073(7) 0.046(6) -0.001(5) 0.000(5) 0.039(6)
C66 0.041(5) 0.037(5) 0.055(6) 0.013(4) 0.006(4) 0.018(4)
C68 0.052(6) 0.051(6) 0.042(5) 0.013(4) 0.009(4) 0.011(5)
O58 0.055(5) 0.150(9) 0.077(6) -0.019(6) -0.004(5) 0.019(6)
C70 0.043(5) 0.074(7) 0.043(5) 0.010(5) -0.004(4) 0.024(5)
C72 0.045(5) 0.055(6) 0.058(6) -0.002(5) 0.005(5) 0.019(5)
O60 0.025(5) 0.019(4) 0.014(4) 0.006(3) -0.002(4) 0.005(4)
C74 0.035(5) 0.063(6) 0.035(5) -0.004(4) -0.005(4) 0.024(4)
C76 0.051(6) 0.082(7) 0.035(5) -0.014(5) -0.009(4) 0.036(5)
C78 0.048(6) 0.078(8) 0.063(7) -0.002(6) 0.019(5) 0.022(6)
C80 0.033(5) 0.074(7) 0.066(7) -0.005(6) 0.010(5) 0.015(5)
C82 0.064(7) 0.078(8) 0.049(6) 0.001(6) -0.003(5) 0.029(7)
C84 0.043(5) 0.108(9) 0.036(5) -0.001(5) -0.003(4) 0.045(6)
O62 0.017(4) 0.015(4) 0.030(5) 0.009(4) 0.004(4) 0.008(4)
C86 0.037(5) 0.106(9) 0.034(5) -0.014(5) -0.005(4) 0.028(6)
O64 0.013(4) 0.017(4) 0.022(4) 0.008(4) 0.002(3) 0.001(3)
C88 0.052(6) 0.106(9) 0.032(5) 0.013(5) 0.003(4) 0.044(6)
C90 0.064(7) 0.047(6) 0.073(7) 0.022(5) 0.012(5) 0.027(5)
C92 0.090(9) 0.183(13) 0.039(6) 0.023(8) -0.001(6) 0.087(10)
C94 0.099(9) 0.070(7) 0.041(6) 0.027(5) 0.012(6) 0.052(7)
C96 0.069(7) 0.061(7) 0.063(7) 0.019(6) 0.016(6) 0.015(6)
C98 0.070(7) 0.063(7) 0.079(8) 0.003(6) 0.005(6) 0.042(6)
C100 0.089(9) 0.065(7) 0.074(8) 0.043(6) 0.031(7) 0.035(7)
C102 0.110(11) 0.103(11) 0.082(9) 0.025(8) 0.039(9) 0.080(10)
C104 0.048(6) 0.067(7) 0.069(7) 0.007(6) 0.010(5) 0.020(5)
C106 0.117(12) 0.064(8) 0.107(11) 0.043(8) 0.019(9) 0.051(8)
C108 0.103(11) 0.088(10) 0.075(9) 0.022(7) 0.031(8) 0.042(8)
C110 0.040(6) 0.129(12) 0.053(7) 0.005(7) 0.013(5) 0.005(7)
C112 0.100(11) 0.075(9) 0.121(12) 0.032(8) 0.008(9) 0.061(8)
C114 0.066(9) 0.120(13) 0.129(13) -0.045(10) -0.014(9) 0.050(9)
C116 0.089(8) 0.207(12) 0.051(6) 0.010(8) -0.007(6) 0.097(8)
C118 0.040(6) 0.152(14) 0.068(8) -0.009(9) 0.009(6) -0.007(7)
C120 0.068(9) 0.135(14) 0.153(16) -0.056(12) -0.023(10) 0.045(10)
Mo1 0.0408(11) 0.067(3) 0.0227(11) 0.0071(17) 0.0076(8) 0.0239(19)

loop_
_atom_type_symbol
_atom_type_description
_atom_type_scat_dispersion_real
_atom_type_scat_dispersion_imag
_atom_type_scat_source
C C 0.0033 0.0016 'International Tables Vol C Tables 4.2.6.8 and 6.1.1.4'
H H 0.0000 0.0000 'International Tables Vol C Tables 4.2.6.8 and 6.1.1.4'
Cu Cu 0.3201 1.2651 'International Tables Vol C Tables 4.2.6.8 and 6.1.1.4'
Mo Mo -1.6832 0.6857 'International Tables Vol C Tables 4.2.6.8 and 6.1.1.4'
N N 0.0061 0.0033 'International Tables Vol C Tables 4.2.6.8 and 6.1.1.4'
O O 0.0106 0.0060 'International Tables Vol C Tables 4.2.6.8 and 6.1.1.4'
Si Si 0.0817 0.0704 'International Tables Vol C Tables 4.2.6.8 and 6.1.1.4'

loop_
_geom_angle_atom_site_label_1
_geom_angle_atom_site_label_2
_geom_angle_atom_site_label_3
_geom_angle
_geom_angle_site_symmetry_1
_geom_angle_site_symmetry_3
_geom_angle_publ_flag
O14 Mo2 O24 98.4(3) . . ?
O14 Mo2 O28 101.2(4) . . ?
O14 Mo2 O32 101.8(4) . . ?
O14 Mo2 O38 98.8(4) . . ?
O14 Mo2 O62 157.9(3) . . ?
O14 Mo2 O64 156.9(3) . . ?
O24 Mo2 O62 93.4(3) . . ?
O24 Mo2 O64 65.0(3) . . ?
O28 Mo2 O24 86.5(3) . . ?
O28 Mo2 O38 159.3(4) . . ?
O28 Mo2 O62 98.1(3) . . ?
O28 Mo2 O64 63.5(3) . . ?
O32 Mo2 O24 159.7(4) . . ?
O32 Mo2 O28 91.6(3) . . ?
O32 Mo2 O38 89.3(3) . . ?
O32 Mo2 O62 66.9(3) . . ?
O32 Mo2 O64 96.2(4) . . ?
O38 Mo2 O24 85.5(3) . . ?
O38 Mo2 O62 63.4(4) . . ?
O38 Mo2 O64 95.8(4) . . ?
O6 Mo4 O22 102.1(3) . . ?
O6 Mo4 O32 99.3(3) . . ?
O6 Mo4 O46 99.3(4) . 2_676 ?
O6 Mo4 O48 101.6(4) . . ?
O6 Mo4 O56 155.1(3) . . ?
O6 Mo4 O62 155.1(3) . . ?
O22 Mo4 O32 86.2(3) . . ?
O22 Mo4 O46 158.0(4) . 2_676 ?
O22 Mo4 O56 98.0(3) . . ?
O22 Mo4 O62 62.6(3) . . ?
O32 Mo4 O56 96.6(3) . . ?
O32 Mo4 O62 62.1(3) . . ?
O46 Mo4 O32 85.3(4) 2_676 . ?
O46 Mo4 O56 63.0(4) 2_676 . ?
O46 Mo4 O62 95.5(4) 2_676 . ?
O48 Mo4 O22 91.6(4) . . ?
O48 Mo4 O32 159.0(4) . . ?
O48 Mo4 O46 89.2(3) . 2_676 ?
O48 Mo4 O56 63.0(3) . . ?
O48 Mo4 O62 98.5(4) . . ?
O56 Mo4 O62 49.5(3) . . ?
O20 Mo6 O22 159.3(4) . . ?
O20 Mo6 O38 90.8(3) . . ?
O20 Mo6 O40 89.0(3) . . ?
O20 Mo6 O60 66.9(3) . . ?
O20 Mo6 O62 96.2(3) . . ?
O22 Mo6 O60 93.1(4) . . ?
O22 Mo6 O62 64.6(3) . . ?
O26 Mo6 O20 101.1(4) . . ?
O26 Mo6 O22 99.6(4) . . ?
O26 Mo6 O38 99.3(4) . . ?
O26 Mo6 O40 100.5(4) . . ?
O26 Mo6 O60 158.2(4) . . ?
O26 Mo6 O62 155.7(4) . . ?
O38 Mo6 O22 87.0(3) . . ?
O38 Mo6 O40 159.9(4) . . ?
O38 Mo6 O60 99.0(4) . . ?
O38 Mo6 O62 63.2(4) . . ?
O40 Mo6 O22 86.1(3) . . ?
O40 Mo6 O60 62.6(3) . . ?
O40 Mo6 O62 96.8(4) . . ?
O8 Mo8 O24 101.0(3) . . ?
O8 Mo8 O36 96.6(3) . 2_676 ?
O8 Mo8 O44 101.3(4) . . ?
O8 Mo8 O48 97.8(4) . 2_676 ?
O8 Mo8 O56 155.9(3) . 2_676 ?
O8 Mo8 O64 155.2(3) . . ?
O24 Mo8 O36 88.0(3) . 2_676 ?
O24 Mo8 O44 94.3(3) . . ?
O24 Mo8 O48 160.1(4) . 2_676 ?
O24 Mo8 O56 99.9(3) . 2_676 ?
O24 Mo8 O64 65.3(3) . . ?
O36 Mo8 O56 96.1(4) 2_676 2_676 ?
O36 Mo8 O64 63.7(3) 2_676 . ?
O44 Mo8 O36 161.1(4) . 2_676 ?
O44 Mo8 O48 88.4(3) . 2_676 ?
O44 Mo8 O56 65.0(4) . 2_676 ?
O44 Mo8 O64 100.3(4) . . ?
O48 Mo8 O36 83.4(3) 2_676 2_676 ?
O48 Mo8 O56 63.5(3) 2_676 2_676 ?
O48 Mo8 O64 94.8(4) 2_676 . ?
O10 Mo10 O20 98.0(3) . . ?
O10 Mo10 O34 102.5(4) . . ?
O10 Mo10 O44 97.6(4) . . ?
O10 Mo10 O46 102.5(4) . . ?
O10 Mo10 O56 154.2(3) . 2_676 ?
O10 Mo10 O60 156.2(3) . . ?
O20 Mo10 O44 83.8(3) . . ?
O20 Mo10 O56 94.4(3) . 2_676 ?
O20 Mo10 O60 64.1(3) . . ?
O34 Mo10 O20 89.4(3) . . ?
O34 Mo10 O44 159.5(4) . . ?
O34 Mo10 O46 93.2(4) . . ?
O34 Mo10 O56 100.1(4) . 2_676 ?
O34 Mo10 O60 63.9(3) . . ?
O44 Mo10 O56 61.4(3) . 2_676 ?
O44 Mo10 O60 95.9(4) . . ?
O46 Mo10 O20 158.2(4) . . ?
O46 Mo10 O44 86.3(3) . . ?
O46 Mo10 O56 63.8(4) . 2_676 ?
O46 Mo10 O60 97.9(4) . . ?
O28 Mo12 O60 89.9(4) 2_676 . ?
O28 Mo12 O64 60.9(3) 2_676 2_676 ?
O34 Mo12 O28 77.4(3) . 2_676 ?
O34 Mo12 O60 63.1(4) . . ?
O34 Mo12 O64 88.3(4) . 2_676 ?
O36 Mo12 O28 86.9(3) . 2_676 ?
O36 Mo12 O34 154.7(5) . . ?
O36 Mo12 O60 97.6(4) . . ?
O36 Mo12 O64 66.7(4) . 2_676 ?
O40 Mo12 O28 154.8(5) . 2_676 ?
O40 Mo12 O34 87.3(4) . . ?
O40 Mo12 O36 99.6(4) . . ?
O40 Mo12 O60 65.2(4) . . ?
O40 Mo12 O64 99.1(5) . 2_676 ?
O52 Mo12 O28 93.4(4) . 2_676 ?
O52 Mo12 O34 95.2(5) . . ?
O52 Mo12 O36 105.5(5) . . ?
O52 Mo12 O40 108.0(5) . . ?
O52 Mo12 O60 156.8(5) . . ?
O52 Mo12 O64 152.8(5) . 2_676 ?
O60 Mo12 O64 42.5(3) . 2_676 ?
O1W Cu1 O2W 94.0(3) . . ?
O1W Cu1 N12 87.3(3) . . ?
O1W Cu1 N14 172.1(3) . . ?
O4 Cu1 O1W 87.3(2) . . ?
O4 Cu1 O2W 90.2(2) . . ?
O4 Cu1 N12 170.5(3) . . ?
O4 Cu1 N14 90.1(3) . . ?
N12 Cu1 O2W 97.9(3) . . ?
N14 Cu1 O2W 93.4(3) . . ?
N14 Cu1 N12 94.2(3) . . ?
N2 Cu2 O8 92.6(2) . . ?
N8 Cu2 N2 172.5(3) . . ?
N8 Cu2 O8 94.0(2) . . ?
O60 Si1 O56 106.4(4) 2_676 2_676 ?
O60 Si1 O56 73.6(4) . 2_676 ?
O60 Si1 O60 180.0(7) 2_676 . ?
O60 Si1 O62 110.5(4) . 2_676 ?
O60 Si1 O62 69.5(4) 2_676 2_676 ?
O62 Si1 O56 105.4(4) 2_676 . ?
O62 Si1 O56 74.6(4) . . ?
O62 Si1 O62 180.0 2_676 . ?
O64 Si1 O56 108.2(4) 2_676 2_676 ?
O64 Si1 O56 71.8(4) . 2_676 ?
O64 Si1 O60 113.8(4) 2_676 2_676 ?
O64 Si1 O60 66.2(4) . 2_676 ?
O64 Si1 O60 66.2(4) 2_676 . ?
O64 Si1 O60 113.8(4) . . ?
O64 Si1 O62 68.0(4) 2_676 2_676 ?
O64 Si1 O62 112.0(4) . 2_676 ?
O64 Si1 O64 180.0 . 2_676 ?
Cu1 O1W H1WA 109.6 . . ?
Cu1 O1W H1WB 109.7 . . ?
H1WA O1W H1WB 104.3 . . ?
C40 O4 Cu1 129.6(5) . . ?
C2 N2 Cu2 126.8(5) . . ?
C2 N2 C8 105.9(6) . . ?
C8 N2 Cu2 127.2(5) . . ?
C2 N4 C6 107.4(6) . . ?
C2 N4 C24 125.3(7) . . ?
C6 N4 C24 127.2(6) . . ?
Mo8 O8 Cu2 157.1(4) . . ?
Cu1 O2W H2WA 111.9 . . ?
Cu1 O2W H2WB 111.2 . . ?
H2WA O2W H2WB 102.3 . . ?
C26 N6 C46 126.9(6) . . ?
C38 N6 C26 107.7(6) . . ?
C38 N6 C46 125.3(7) . . ?
C4 N8 Cu2 128.8(5) . . ?
C38 N8 Cu2 126.0(5) . . ?
C38 N8 C4 105.1(6) . . ?
C16 N10 C20 108.2(7) . . ?
C16 N10 C54 125.9(8) . . ?
C20 N10 C54 125.8(7) . . ?
C70 O18 H18 109.5 . . ?
Mo6 O20 Mo10 135.4(4) . . ?
Mo4 O22 Mo6 138.4(4) . . ?
Mo8 O24 Mo2 136.8(4) . . ?
C18 N12 Cu1 123.7(5) . . ?
C88 N12 Cu1 131.1(7) . . ?
C88 N12 C18 105.1(7) . . ?
C16 N14 Cu1 125.3(6) . . ?
C16 N14 C34 105.1(7) . . ?
C34 N14 Cu1 129.2(6) . . ?
N2 C2 N4 112.5(7) . . ?
N2 C2 H2 123.7 . . ?
N4 C2 H2 123.7 . . ?
Mo2 O28 Mo12 135.2(5) . 2_676 ?
Mo1 O28 Mo2 138.8(5) 2_676 . ?
Mo1 O28 Mo12 6.8(3) 2_676 2_676 ?
C12 C4 N8 130.4(7) . . ?
C26 C4 N8 109.1(7) . . ?
C26 C4 C12 120.4(7) . . ?
Mo2 O32 Mo4 136.5(5) . . ?
N4 C6 C8 105.5(6) . . ?
N4 C6 C52 132.1(7) . . ?
C52 C6 C8 122.4(8) . . ?
Mo10 O34 Mo12 135.5(5) . . ?
Mo10 O34 Mo1 139.7(5) . . ?
Mo1 O34 Mo12 9.8(2) . . ?
Mo8 O36 Mo1 132.6(4) 2_676 . ?
Mo12 O36 Mo8 138.9(5) . 2_676 ?
Mo12 O36 Mo1 10.7(2) . . ?
N2 C8 C6 108.6(6) . . ?
C28 C8 N2 131.5(7) . . ?
C28 C8 C6 119.8(7) . . ?
Mo6 O38 Mo2 135.5(5) . . ?
Mo6 O40 Mo1 134.7(5) . . ?
Mo12 O40 Mo6 140.1(6) . . ?
Mo12 O40 Mo1 8.0(3) . . ?
C22 C10 C40 120.5(7) . . ?
C22 C10 C60 119.6(7) . . ?
C60 C10 C40 119.9(7) . . ?
C56 N16 C116 123.1(9) . . ?
C88 N16 C56 107.2(8) . . ?
C88 N16 C116 129.2(11) . . ?
C4 C12 H12 121.5 . . ?
C44 C12 C4 117.0(8) . . ?
C44 C12 H12 121.5 . . ?
C42 C14 C24 119.9(7) . . ?
C58 C14 C24 121.6(7) . . ?
C58 C14 C42 118.5(7) . . ?
N10 C16 H16 123.8 . . ?
N14 C16 N10 112.4(8) . . ?
N14 C16 H16 123.8 . . ?
C56 C18 N12 108.2(8) . . ?
C68 C18 N12 131.4(8) . . ?
C68 C18 C56 120.2(9) . . ?
N10 C20 C34 105.0(8) . . ?
N10 C20 C98 132.8(10) . . ?
C98 C20 C34 122.2(10) . . ?
C82 O42 H42 109.5 . . ?
C10 C22 H22 119.9 . . ?
C10 C22 C42 120.1(8) . . ?
C42 C22 H22 119.9 . . ?
N4 C24 C14 111.7(6) . . ?
N4 C24 H24A 109.3 . . ?
N4 C24 H24B 109.3 . . ?
C14 C24 H24A 109.3 . . ?
C14 C24 H24B 109.3 . . ?
H24A C24 H24B 107.9 . . ?
C4 C26 N6 105.1(6) . . ?
C36 C26 N6 131.7(7) . . ?
C36 C26 C4 123.2(7) . . ?
Mo8 O44 Mo10 134.8(5) . . ?
C8 C28 H28 120.9 . . ?
C30 C28 C8 118.1(8) . . ?
C30 C28 H28 120.9 . . ?
Mo10 O46 Mo4 137.3(6) . 2_676 ?
Mo4 O48 Mo8 135.4(5) . 2_676 ?
C104 O50 H50 109.5 . . ?
Mo12 O52 Mo1 14.10(18) . . ?
C28 C30 H30 119.1 . . ?
C28 C30 C50 121.9(8) . . ?
C50 C30 H30 119.1 . . ?
C62 C32 C54 122.6(8) . . ?
C86 C32 C54 119.4(8) . . ?
C86 C32 C62 118.0(8) . . ?
C20 C34 N14 109.2(8) . . ?
C90 C34 N14 130.9(9) . . ?
C90 C34 C20 119.9(9) . . ?
C26 C36 H36 122.1 . . ?
C26 C36 C48 115.7(8) . . ?
C48 C36 H36 122.1 . . ?
N6 C38 H38 123.5 . . ?
N8 C38 N6 113.0(7) . . ?
N8 C38 H38 123.5 . . ?
O4 C40 O16 124.2(7) . . ?
O4 C40 C10 117.0(7) . . ?
O16 C40 C10 118.9(7) . . ?
C14 C42 C22 120.2(7) . . ?
C14 C42 H42A 119.9 . . ?
C22 C42 H42A 119.9 . . ?
C12 C44 H44 119.3 . . ?
C12 C44 C48 121.5(8) . . ?
C48 C44 H44 119.3 . . ?
N6 C46 H46A 109.2 . . ?
N6 C46 H46B 109.2 . . ?
N6 C46 C66 111.9(7) . . ?
H46A C46 H46B 107.9 . . ?
C66 C46 H46A 109.2 . . ?
C66 C46 H46B 109.2 . . ?
C36 C48 C44 122.1(8) . . ?
C36 C48 H48 118.9 . . ?
C44 C48 H48 118.9 . . ?
C30 C50 H50A 119.0 . . ?
C52 C50 C30 121.9(8) . . ?
C52 C50 H50A 119.0 . . ?
C6 C52 H52 122.1 . . ?
C50 C52 C6 115.8(8) . . ?
C50 C52 H52 122.1 . . ?
N10 C54 C32 113.4(7) . . ?
N10 C54 H54A 108.9 . . ?
N10 C54 H54B 108.9 . . ?
C32 C54 H54A 108.9 . . ?
C32 C54 H54B 108.9 . . ?
H54A C54 H54B 107.7 . . ?
N16 C56 C18 105.8(8) . . ?
N16 C56 C94 131.9(9) . . ?
C94 C56 C18 122.3(10) . . ?
C14 C58 H58 119.1 . . ?
C60 C58 C14 121.8(8) . . ?
C60 C58 H58 119.1 . . ?
C10 C60 H60 120.1 . . ?
C58 C60 C10 119.7(8) . . ?
C58 C60 H60 120.1 . . ?
Mo8 O56 Mo4 97.8(3) 2_676 . ?
Mo8 O56 Mo10 98.7(3) 2_676 2_676 ?
Mo10 O56 Mo4 95.9(3) 2_676 . ?
Si1 O56 Mo4 119.1(4) . . ?
Si1 O56 Mo8 121.2(5) . 2_676 ?
Si1 O56 Mo10 118.9(4) . 2_676 ?
C32 C62 H62 119.4 . . ?
C76 C62 C32 121.2(8) . . ?
C76 C62 H62 119.4 . . ?
C108 C64 C82 123.1(12) . . ?
C114 C64 C82 120.1(11) . . ?
C114 C64 C108 116.7(12) . . ?
C80 C66 C46 122.0(8) . . ?
C110 C66 C46 120.9(9) . . ?
C110 C66 C80 117.1(9) . . ?
C18 C68 H68 121.3 . . ?
C96 C68 C18 117.4(9) . . ?
C96 C68 H68 121.3 . . ?
O18 C70 C74 112.9(8) . . ?
O30 C70 O18 124.5(9) . . ?
O30 C70 C74 122.6(9) . . ?
C78 C72 C104 122.0(10) . . ?
C118 C72 C78 118.4(10) . . ?
C118 C72 C104 119.5(10) . . ?
Mo6 O60 Mo10 93.1(3) . . ?
Mo12 O60 Mo6 92.1(3) . . ?
Mo12 O60 Mo10 96.4(3) . . ?
Mo12 O60 Mo1 9.95(13) . . ?
Si1 O60 Mo6 122.2(5) . . ?
Si1 O60 Mo10 118.8(4) . . ?
Si1 O60 Mo12 126.2(5) . . ?
Si1 O60 O64 56.2(4) . 2_676 ?
Si1 O60 Mo1 124.1(5) . . ?
O64 O60 Mo6 137.8(5) 2_676 . ?
O64 O60 Mo10 126.0(5) 2_676 . ?
O64 O60 Mo12 70.5(4) 2_676 . ?
O64 O60 Mo1 68.0(4) 2_676 . ?
Mo1 O60 Mo6 100.3(3) . . ?
Mo1 O60 Mo10 90.2(3) . . ?
C76 C74 C70 121.0(8) . . ?
C84 C74 C70 119.2(8) . . ?
C84 C74 C76 119.7(8) . . ?
C62 C76 C74 119.8(8) . . ?
C62 C76 H76 120.1 . . ?
C74 C76 H76 120.1 . . ?
C72 C78 H78 119.6 . . ?
C72 C78 C80 120.7(10) . . ?
C80 C78 H78 119.6 . . ?
C66 C80 H80 119.4 . . ?
C78 C80 C66 121.2(9) . . ?
C78 C80 H80 119.4 . . ?
O42 C82 C64 113.3(11) . . ?
O54 C82 O42 122.9(12) . . ?
O54 C82 C64 123.8(12) . . ?
C74 C84 H84 120.0 . . ?
C74 C84 C86 119.9(9) . . ?
C86 C84 H84 120.0 . . ?
Mo2 O62 Mo4 94.4(3) . . ?
Mo2 O62 Mo6 97.4(3) . . ?
Mo6 O62 Mo4 94.4(3) . . ?
Si1 O62 Mo2 124.6(5) . . ?
Si1 O62 Mo4 116.7(4) . . ?
Si1 O62 Mo6 122.3(5) . . ?
C32 C86 C84 121.3(8) . . ?
C32 C86 H86 119.4 . . ?
C84 C86 H86 119.4 . . ?
Mo2 O64 Mo8 92.9(3) . . ?
Mo2 O64 Mo12 99.2(3) . 2_676 ?
Mo12 O64 Mo8 90.8(3) 2_676 . ?
Si1 O64 Mo2 122.7(4) . . ?
Si1 O64 Mo8 118.9(4) . . ?
Si1 O64 Mo12 124.2(5) . 2_676 ?
Si1 O64 O60 57.6(4) . 2_676 ?
Si1 O64 Mo1 126.4(5) . 2_676 ?
O60 O64 Mo2 133.4(5) 2_676 . ?
O60 O64 Mo8 129.7(5) 2_676 . ?
O60 O64 Mo12 67.0(4) 2_676 2_676 ?
O60 O64 Mo1 68.9(4) 2_676 2_676 ?
Mo1 O64 Mo2 91.1(3) 2_676 . ?
Mo1 O64 Mo8 96.7(3) 2_676 . ?
Mo1 O64 Mo12 9.74(13) 2_676 2_676 ?
N12 C88 N16 113.6(9) . . ?
N12 C88 H88 123.2 . . ?
N16 C88 H88 123.2 . . ?
C34 C90 H90 121.0 . . ?
C106 C90 C34 118.0(11) . . ?
C106 C90 H90 121.0 . . ?
C102 C92 C116 119.6(15) . . ?
C120 C92 C102 117.0(14) . . ?
C120 C92 C116 123.3(18) . . ?
C56 C94 H94 121.8 . . ?
C100 C94 C56 116.5(10) . . ?
C100 C94 H94 121.8 . . ?
C68 C96 H96 119.0 . . ?
C68 C96 C100 121.9(11) . . ?
C100 C96 H96 119.0 . . ?
C20 C98 H98 121.8 . . ?
C112 C98 C20 116.3(11) . . ?
C112 C98 H98 121.8 . . ?
C94 C100 C96 121.6(10) . . ?
C94 C100 H100 119.2 . . ?
C96 C100 H100 119.2 . . ?
C92 C102 H102 119.7 . . ?
C92 C102 C108 120.6(13) . . ?
C108 C102 H102 119.7 . . ?
O50 C104 C72 113.9(10) . . ?
O58 C104 O50 121.6(11) . . ?
O58 C104 C72 124.6(11) . . ?
C90 C106 H106 119.5 . . ?
C90 C106 C112 121.0(12) . . ?
C112 C106 H106 119.5 . . ?
C64 C108 C102 121.7(14) . . ?
C64 C108 H108 119.1 . . ?
C102 C108 H108 119.1 . . ?
C66 C110 H110 119.3 . . ?
C66 C110 C118 121.3(10) . . ?
C118 C110 H110 119.3 . . ?
C98 C112 C106 122.4(11) . . ?
C98 C112 H112 118.8 . . ?
C106 C112 H112 118.8 . . ?
C64 C114 H114 119.2 . . ?
C64 C114 C120 121.6(14) . . ?
C120 C114 H114 119.2 . . ?
N16 C116 C92 115.3(10) . . ?
N16 C116 H11A 108.4 . . ?
N16 C116 H11B 108.4 . . ?
C92 C116 H11A 108.4 . . ?
C92 C116 H11B 108.4 . . ?
H11A C116 H11B 107.5 . . ?
C72 C118 C110 121.3(11) . . ?
C72 C118 H118 119.3 . . ?
C110 C118 H118 119.3 . . ?
C92 C120 C114 122.1(16) . . ?
C92 C120 H120 119.0 . . ?
C114 C120 H120 119.0 . . ?
O28 Mo1 O34 93.3(4) 2_676 . ?
O28 Mo1 O36 90.8(4) 2_676 . ?
O28 Mo1 O40 158.8(5) 2_676 . ?
O28 Mo1 O60 98.9(4) 2_676 . ?
O28 Mo1 O64 66.4(4) 2_676 2_676 ?
O34 Mo1 O36 157.7(5) . . ?
O34 Mo1 O40 85.5(4) . . ?
O34 Mo1 O60 66.1(4) . . ?
O34 Mo1 O64 96.3(4) . 2_676 ?
O36 Mo1 O40 82.8(3) . . ?
O36 Mo1 O60 91.6(4) . . ?
O36 Mo1 O64 65.4(4) . 2_676 ?
O40 Mo1 O60 61.4(4) . . ?
O40 Mo1 O64 92.6(4) . 2_676 ?
O52 Mo1 O28 106.5(5) . 2_676 ?
O52 Mo1 O34 104.1(5) . . ?
O52 Mo1 O36 95.8(5) . . ?
O52 Mo1 O40 94.3(5) . . ?
O52 Mo1 O60 153.5(5) . . ?
O52 Mo1 O64 158.9(5) . 2_676 ?
O64 Mo1 O60 43.1(3) 2_676 . ?

loop_
_geom_bond_atom_site_label_1
_geom_bond_atom_site_label_2
_geom_bond_distance
_geom_bond_site_symmetry_2
_geom_bond_publ_flag
Mo2 O14 1.667(6) . ?
Mo2 O24 1.952(6) . ?
Mo2 O28 1.887(7) . ?
Mo2 O32 1.844(6) . ?
Mo2 O38 1.914(7) . ?
Mo2 O62 2.320(9) . ?
Mo2 O64 2.406(8) . ?
Mo4 O6 1.650(5) . ?
Mo4 O22 1.857(7) . ?
Mo4 O32 1.950(7) . ?
Mo4 O46 1.925(7) 2_676 ?
Mo4 O48 1.848(7) . ?
Mo4 O56 2.368(8) . ?
Mo4 O62 2.480(8) . ?
Mo6 O20 1.861(6) . ?
Mo6 O22 1.936(6) . ?
Mo6 O26 1.646(6) . ?
Mo6 O38 1.877(7) . ?
Mo6 O40 1.914(7) . ?
Mo6 O60 2.382(8) . ?
Mo6 O62 2.350(9) . ?
Mo8 O8 1.674(5) . ?
Mo8 O24 1.836(6) . ?
Mo8 O36 1.950(7) 2_676 ?
Mo8 O44 1.833(8) . ?
Mo8 O48 1.946(7) 2_676 ?
Mo8 O56 2.290(9) 2_676 ?
Mo8 O64 2.454(8) . ?
Mo10 O10 1.651(6) . ?
Mo10 O20 1.943(6) . ?
Mo10 O34 1.823(8) . ?
Mo10 O44 1.995(8) . ?
Mo10 O46 1.851(7) . ?
Mo10 O56 2.368(9) 2_676 ?
Mo10 O60 2.467(9) . ?
Mo12 O28 2.087(7) 2_676 ?
Mo12 O34 2.068(8) . ?
Mo12 O36 1.755(8) . ?
Mo12 O40 1.721(8) . ?
Mo12 O52 1.661(9) . ?
Mo12 O60 2.364(10) . ?
Mo12 O64 2.420(10) 2_676 ?
Cu1 O1W 1.971(6) . ?
Cu1 O4 1.966(5) . ?
Cu1 O2W 2.261(6) . ?
Cu1 N12 1.990(6) . ?
Cu1 N14 1.972(7) . ?
Cu2 N2 1.880(6) . ?
Cu2 O8 2.375(5) . ?
Cu2 N8 1.875(6) . ?
Si1 O56 1.713(8) . ?
Si1 O56 1.713(8) 2_676 ?
Si1 O60 1.603(8) . ?
Si1 O60 1.603(8) 2_676 ?
Si1 O62 1.638(8) . ?
Si1 O62 1.638(8) 2_676 ?
Si1 O64 1.577(8) 2_676 ?
Si1 O64 1.577(8) . ?
O1W H1WA 0.8528 . ?
O1W H1WB 0.8529 . ?
O4 C40 1.257(9) . ?
N2 C2 1.329(9) . ?
N2 C8 1.387(9) . ?
N4 C2 1.340(9) . ?
N4 C6 1.390(9) . ?
N4 C24 1.481(9) . ?
O2W H2WA 0.8904 . ?
O2W H2WB 0.8894 . ?
N6 C26 1.394(9) . ?
N6 C38 1.339(9) . ?
N6 C46 1.472(9) . ?
O16 C40 1.272(10) . ?
N8 C4 1.407(9) . ?
N8 C38 1.319(10) . ?
N10 C16 1.343(10) . ?
N10 C20 1.377(12) . ?
N10 C54 1.464(10) . ?
O18 H18 0.8200 . ?
O18 C70 1.323(11) . ?
N12 C18 1.425(11) . ?
N12 C88 1.295(11) . ?
N14 C16 1.321(10) . ?
N14 C34 1.399(10) . ?
C2 H2 0.9300 . ?
O28 Mo1 1.744(8) 2_676 ?
C4 C12 1.388(11) . ?
C4 C26 1.391(11) . ?
O30 C70 1.204(11) . ?
C6 C8 1.405(10) . ?
C6 C52 1.395(10) . ?
O34 Mo1 1.828(8) . ?
O36 Mo1 1.975(8) . ?
C8 C28 1.376(11) . ?
O40 Mo1 2.037(8) . ?
C10 C22 1.376(10) . ?
C10 C40 1.498(10) . ?
C10 C60 1.383(11) . ?
N16 C56 1.380(14) . ?
N16 C88 1.352(12) . ?
N16 C116 1.480(13) . ?
C12 H12 0.9300 . ?
C12 C44 1.372(11) . ?
C14 C24 1.504(10) . ?
C14 C42 1.384(11) . ?
C14 C58 1.378(11) . ?
C16 H16 0.9300 . ?
C18 C56 1.393(12) . ?
C18 C68 1.395(13) . ?
C20 C34 1.397(12) . ?
C20 C98 1.382(13) . ?
O42 H42 0.8200 . ?
O42 C82 1.312(13) . ?
C22 H22 0.9300 . ?
C22 C42 1.399(10) . ?
C24 H24A 0.9700 . ?
C24 H24B 0.9700 . ?
C26 C36 1.366(10) . ?
C28 H28 0.9300 . ?
C28 C30 1.366(11) . ?
O50 H50 0.8200 . ?
O50 C104 1.307(13) . ?
O52 Mo1 1.681(9) . ?
C30 H30 0.9300 . ?
C30 C50 1.386(13) . ?
C32 C54 1.505(10) . ?
C32 C62 1.388(11) . ?
C32 C86 1.377(12) . ?
C34 C90 1.383(13) . ?
C36 H36 0.9300 . ?
C36 C48 1.383(12) . ?
O54 C82 1.203(13) . ?
C38 H38 0.9300 . ?
C42 H42A 0.9300 . ?
C44 H44 0.9300 . ?
C44 C48 1.391(13) . ?
C46 H46A 0.9700 . ?
C46 H46B 0.9700 . ?
C46 C66 1.504(12) . ?
C48 H48 0.9300 . ?
C50 H50A 0.9300 . ?
C50 C52 1.376(13) . ?
C52 H52 0.9300 . ?
C54 H54A 0.9700 . ?
C54 H54B 0.9700 . ?
C56 C94 1.392(14) . ?
C58 H58 0.9300 . ?
C58 C60 1.373(11) . ?
C60 H60 0.9300 . ?
C62 H62 0.9300 . ?
C62 C76 1.380(12) . ?
C64 C82 1.476(15) . ?
C64 C108 1.376(16) . ?
C64 C114 1.356(17) . ?
C66 C80 1.384(13) . ?
C66 C110 1.362(13) . ?
C68 H68 0.9300 . ?
C68 C96 1.373(13) . ?
O58 C104 1.210(12) . ?
C70 C74 1.498(12) . ?
C72 C78 1.357(13) . ?
C72 C104 1.475(14) . ?
C72 C118 1.357(15) . ?
O60 O64 1.736(12) 2_676 ?
O60 Mo1 2.369(11) . ?
C74 C76 1.388(12) . ?
C74 C84 1.367(12) . ?
C76 H76 0.9300 . ?
C78 H78 0.9300 . ?
C78 C80 1.380(14) . ?
C80 H80 0.9300 . ?
C84 H84 0.9300 . ?
C84 C86 1.392(12) . ?
C86 H86 0.9300 . ?
O64 Mo1 2.356(10) 2_676 ?
C88 H88 0.9300 . ?
C90 H90 0.9300 . ?
C90 C106 1.368(14) . ?
C92 C102 1.37(2) . ?
C92 C116 1.508(17) . ?
C92 C120 1.36(2) . ?
C94 H94 0.9300 . ?
C94 C100 1.377(15) . ?
C96 H96 0.9300 . ?
C96 C100 1.392(15) . ?
C98 H98 0.9300 . ?
C98 C112 1.366(17) . ?
C100 H100 0.9300 . ?
C102 H102 0.9300 . ?
C102 C108 1.382(17) . ?
C106 H106 0.9300 . ?
C106 C112 1.386(18) . ?
C108 H108 0.9300 . ?
C110 H110 0.9300 . ?
C110 C118 1.375(15) . ?
C112 H112 0.9300 . ?
C114 H114 0.9300 . ?
C114 C120 1.374(18) . ?
C116 H11A 0.9700 . ?
C116 H11B 0.9700 . ?
C118 H118 0.9300 . ?
C120 H120 0.9300 . ?

loop_
_geom_torsion_atom_site_label_1
_geom_torsion_atom_site_label_2
_geom_torsion_atom_site_label_3
_geom_torsion_atom_site_label_4
_geom_torsion
_geom_torsion_site_symmetry_1
_geom_torsion_site_symmetry_2
_geom_torsion_site_symmetry_3
_geom_torsion_site_symmetry_4
_geom_torsion_publ_flag
Mo10 O34 Mo1 O28 95.7(8) . . . 2_676 ?
Mo10 O34 Mo1 O36 -4.5(16) . . . . ?
Mo10 O34 Mo1 O40 -63.1(8) . . . . ?
Mo10 O34 Mo1 O52 -156.5(7) . . . . ?
Mo10 O34 Mo1 O60 -2.6(6) . . . . ?
Mo10 O34 Mo1 O64 29.0(8) . . . 2_676 ?
Mo12 O34 Mo1 O28 165(2) . . . 2_676 ?
Mo12 O34 Mo1 O36 65.1(19) . . . . ?
Mo12 O34 Mo1 O40 6.5(18) . . . . ?
Mo12 O34 Mo1 O52 -87(2) . . . . ?
Mo12 O34 Mo1 O60 67(2) . . . . ?
Mo12 O34 Mo1 O64 99(2) . . . 2_676 ?
Mo12 O52 Mo1 O28 -142.7(18) . . . 2_676 ?
Mo12 O52 Mo1 O34 119.5(17) . . . . ?
Mo12 O52 Mo1 O36 -50.2(15) . . . . ?
Mo12 O52 Mo1 O40 33.1(14) . . . . ?
Mo12 O52 Mo1 O60 55.1(14) . . . . ?
Mo12 O52 Mo1 O64 -75.8(17) . . . 2_676 ?
Cu1 O4 C40 O16 21.9(12) . . . . ?
Cu1 O4 C40 C10 -159.1(5) . . . . ?
Cu1 N12 C18 C56 177.2(6) . . . . ?
Cu1 N12 C18 C68 -7.0(13) . . . . ?
Cu1 N12 C88 N16 -175.7(7) . . . . ?
Cu1 N14 C16 N10 174.1(5) . . . . ?
Cu1 N14 C34 C20 -172.5(6) . . . . ?
Cu1 N14 C34 C90 8.0(15) . . . . ?
Cu2 N2 C2 N4 179.8(5) . . . . ?
Cu2 N2 C8 C6 179.4(5) . . . . ?
Cu2 N2 C8 C28 3.5(13) . . . . ?
Cu2 N8 C4 C12 -5.5(13) . . . . ?
Cu2 N8 C4 C26 176.6(5) . . . . ?
Cu2 N8 C38 N6 -176.5(5) . . . . ?
N2 C8 C28 C30 176.7(8) . . . . ?
O6 Mo4 O22 Mo6 -157.4(7) . . . . ?
O6 Mo4 O48 Mo8 153.6(7) . . . 2_676 ?
N4 C6 C8 N2 1.7(8) . . . . ?
N4 C6 C8 C28 178.2(7) . . . . ?
N4 C6 C52 C50 -179.0(8) . . . . ?
O8 Mo8 O24 Mo2 156.4(6) . . . . ?
O8 Mo8 O44 Mo10 -157.3(6) . . . . ?
O8 Cu2 N2 C2 -6.6(7) . . . . ?
O8 Cu2 N2 C8 172.2(6) . . . . ?
O8 Cu2 N8 C4 -170.6(7) . . . . ?
O8 Cu2 N8 C38 4.5(7) . . . . ?
O10 Mo10 O34 Mo12 148.6(6) . . . . ?
O10 Mo10 O34 Mo1 161.8(7) . . . . ?
O10 Mo10 O46 Mo4 -155.1(8) . . . 2_676 ?
N6 C26 C36 C48 -179.6(8) . . . . ?
N6 C46 C66 C80 -77.4(11) . . . . ?
N6 C46 C66 C110 102.0(11) . . . . ?
O14 Mo2 O28 Mo12 150.3(6) . . . 2_676 ?
O14 Mo2 O28 Mo1 158.7(7) . . . 2_676 ?
O14 Mo2 O32 Mo4 -155.9(7) . . . . ?
N8 C4 C12 C44 -179.2(8) . . . . ?
N8 C4 C26 N6 -0.7(8) . . . . ?
N8 C4 C26 C36 179.4(7) . . . . ?
N10 C20 C34 N14 -2.2(10) . . . . ?
N10 C20 C34 C90 177.3(9) . . . . ?
N10 C20 C98 C112 -179.1(11) . . . . ?
O18 C70 C74 C76 -5.6(14) . . . . ?
O18 C70 C74 C84 177.4(10) . . . . ?
O20 Mo6 O38 Mo2 103.7(6) . . . . ?
O20 Mo10 O34 Mo12 50.5(7) . . . . ?
O20 Mo10 O34 Mo1 63.7(7) . . . . ?
O20 Mo10 O46 Mo4 4.8(16) . . . 2_676 ?
O22 Mo4 O48 Mo8 -103.8(7) . . . 2_676 ?
O22 Mo6 O20 Mo10 -23.2(14) . . . . ?
O22 Mo6 O38 Mo2 -55.7(6) . . . . ?
O24 Mo2 O28 Mo12 52.4(6) . . . 2_676 ?
O24 Mo2 O28 Mo1 60.8(7) . . . 2_676 ?
O24 Mo2 O32 Mo4 17.9(14) . . . . ?
O24 Mo8 O8 Cu2 70.6(9) . . . . ?
O24 Mo8 O44 Mo10 100.5(6) . . . . ?
N12 C18 C56 N16 -1.4(11) . . . . ?
N12 C18 C56 C94 179.5(9) . . . . ?
N12 C18 C68 C96 -175.2(9) . . . . ?
N14 C34 C90 C106 -179.5(11) . . . . ?
C2 N2 C8 C6 -1.6(8) . . . . ?
C2 N2 C8 C28 -177.5(9) . . . . ?
C2 N4 C6 C8 -1.2(8) . . . . ?
C2 N4 C6 C52 178.1(8) . . . . ?
C2 N4 C24 C14 99.2(9) . . . . ?
O26 Mo6 O20 Mo10 153.5(6) . . . . ?
O26 Mo6 O38 Mo2 -155.0(6) . . . . ?
O28 Mo2 O32 Mo4 102.3(7) . . . . ?
O28 Mo12 O36 Mo8 -58.8(8) 2_676 . . 2_676 ?
O28 Mo12 O36 Mo1 -0.4(18) 2_676 . . . ?
O28 Mo12 O40 Mo6 7.3(15) 2_676 . . . ?
O28 Mo12 O40 Mo1 -44(2) 2_676 . . . ?
O28 Mo12 O52 Mo1 29.1(15) 2_676 . . . ?
C4 N8 C38 N6 -0.5(9) . . . . ?
C4 C12 C44 C48 0.5(14) . . . . ?
C4 C26 C36 C48 0.2(13) . . . . ?
O30 C70 C74 C76 175.9(11) . . . . ?
O30 C70 C74 C84 -1.1(17) . . . . ?
O32 Mo2 O28 Mo12 -107.4(6) . . . 2_676 ?
O32 Mo2 O28 Mo1 -99.0(7) . . . 2_676 ?
O32 Mo4 O22 Mo6 -58.7(7) . . . . ?
O32 Mo4 O48 Mo8 -20.2(14) . . . 2_676 ?
C6 N4 C2 N2 0.2(9) . . . . ?
C6 N4 C24 C14 -78.0(9) . . . . ?
C6 C8 C28 C30 1.1(12) . . . . ?
O34 Mo10 O46 Mo4 101.4(8) . . . 2_676 ?
O34 Mo12 O36 Mo8 -7.7(16) . . . 2_676 ?
O34 Mo12 O36 Mo1 50.7(16) . . . . ?
O34 Mo12 O40 Mo6 59.6(7) . . . . ?
O34 Mo12 O40 Mo1 8(2) . . . . ?
O34 Mo12 O52 Mo1 -48.5(15) . . . . ?
O36 Mo8 O8 Cu2 159.8(9) 2_676 . . . ?
O36 Mo8 O24 Mo2 60.0(7) 2_676 . . . ?
O36 Mo8 O44 Mo10 4.3(15) 2_676 . . . ?
O36 Mo12 O40 Mo6 -95.9(7) . . . . ?
O36 Mo12 O40 Mo1 -147(3) . . . . ?
O36 Mo12 O52 Mo1 116.8(17) . . . . ?
C8 N2 C2 N4 0.8(9) . . . . ?
C8 C6 C52 C50 0.2(12) . . . . ?
C8 C28 C30 C50 -0.2(14) . . . . ?
O38 Mo2 O28 Mo12 -15.1(12) . . . 2_676 ?
O38 Mo2 O28 Mo1 -6.8(13) . . . 2_676 ?
O38 Mo2 O32 Mo4 -57.1(7) . . . . ?
O38 Mo6 O20 Mo10 -106.9(7) . . . . ?
O40 Mo6 O20 Mo10 53.0(7) . . . . ?
O40 Mo6 O38 Mo2 14.4(13) . . . . ?
O40 Mo12 O36 Mo8 96.7(7) . . . 2_676 ?
O40 Mo12 O36 Mo1 155(2) . . . . ?
O40 Mo12 O52 Mo1 -137.4(18) . . . . ?
C10 C22 C42 C14 -1.1(13) . . . . ?
N16 C56 C94 C100 177.3(11) . . . . ?
C12 C4 C26 N6 -178.9(7) . . . . ?
C12 C4 C26 C36 1.2(12) . . . . ?
C12 C44 C48 C36 1.0(15) . . . . ?
C14 C58 C60 C10 -0.3(15) . . . . ?
C16 N10 C20 C34 2.1(10) . . . . ?
C16 N10 C20 C98 -179.0(10) . . . . ?
C16 N10 C54 C32 111.3(10) . . . . ?
C16 N14 C34 C20 1.5(10) . . . . ?
C16 N14 C34 C90 -178.0(10) . . . . ?
C18 N12 C88 N16 0.7(12) . . . . ?
C18 C56 C94 C100 -3.8(16) . . . . ?
C18 C68 C96 C100 -2.7(16) . . . . ?
C20 N10 C16 N14 -1.2(10) . . . . ?
C20 N10 C54 C32 -66.1(11) . . . . ?
C20 C34 C90 C106 1.0(16) . . . . ?
C20 C98 C112 C106 3(2) . . . . ?
C22 C10 C40 O4 176.7(7) . . . . ?
C22 C10 C40 O16 -4.2(11) . . . . ?
C22 C10 C60 C58 1.6(14) . . . . ?
C24 N4 C2 N2 -177.4(7) . . . . ?
C24 N4 C6 C8 176.4(7) . . . . ?
C24 N4 C6 C52 -4.3(13) . . . . ?
C24 C14 C42 C22 -177.5(7) . . . . ?
C24 C14 C58 C60 178.1(9) . . . . ?
C26 N6 C38 N8 0.0(10) . . . . ?
C26 N6 C46 C66 93.5(9) . . . . ?
C26 C4 C12 C44 -1.5(12) . . . . ?
C26 C36 C48 C44 -1.4(13) . . . . ?
O44 Mo8 O8 Cu2 -26.1(9) . . . . ?
O44 Mo8 O24 Mo2 -101.2(7) . . . . ?
O44 Mo10 O34 Mo12 -19.8(14) . . . . ?
O44 Mo10 O34 Mo1 -6.6(14) . . . . ?
O44 Mo10 O46 Mo4 -58.1(8) . . . 2_676 ?
C28 C30 C50 C52 -0.9(15) . . . . ?
O46 Mo4 O22 Mo6 8.8(14) 2_676 . . . ?
O46 Mo4 O48 Mo8 54.2(8) 2_676 . . 2_676 ?
O46 Mo10 O34 Mo12 -107.9(7) . . . . ?
O46 Mo10 O34 Mo1 -94.7(8) . . . . ?
O48 Mo4 O22 Mo6 100.4(7) . . . . ?
O48 Mo8 O8 Cu2 -116.0(9) 2_676 . . . ?
O48 Mo8 O24 Mo2 -4.0(14) 2_676 . . . ?
O48 Mo8 O44 Mo10 -59.7(7) 2_676 . . . ?
O52 Mo12 O36 Mo8 -151.5(7) . . . 2_676 ?
O52 Mo12 O36 Mo1 -93(2) . . . . ?
O52 Mo12 O40 Mo6 154.2(7) . . . . ?
O52 Mo12 O40 Mo1 103(3) . . . . ?
C30 C50 C52 C6 0.8(14) . . . . ?
C32 C62 C76 C74 -0.2(17) . . . . ?
C34 N14 C16 N10 -0.2(10) . . . . ?
C34 C20 C98 C112 -0.3(16) . . . . ?
C34 C90 C106 C112 2(2) . . . . ?
C38 N6 C26 C4 0.4(9) . . . . ?
C38 N6 C26 C36 -179.7(9) . . . . ?
C38 N6 C46 C66 -82.6(10) . . . . ?
C38 N8 C4 C12 178.6(9) . . . . ?
C38 N8 C4 C26 0.8(9) . . . . ?
C40 C10 C22 C42 177.7(7) . . . . ?
C40 C10 C60 C58 -177.1(8) . . . . ?
C42 C14 C24 N4 -79.4(10) . . . . ?
C42 C14 C58 C60 -1.7(14) . . . . ?
C46 N6 C26 C4 -176.2(7) . . . . ?
C46 N6 C26 C36 3.7(14) . . . . ?
C46 N6 C38 N8 176.7(7) . . . . ?
C46 C66 C80 C78 179.8(9) . . . . ?
C46 C66 C110 C118 178.9(12) . . . . ?
C52 C6 C8 N2 -177.7(7) . . . . ?
C52 C6 C8 C28 -1.2(12) . . . . ?
C54 N10 C16 N14 -179.1(7) . . . . ?
C54 N10 C20 C34 179.9(8) . . . . ?
C54 N10 C20 C98 -1.2(16) . . . . ?
C54 C32 C62 C76 178.6(10) . . . . ?
C54 C32 C86 C84 -178.0(10) . . . . ?
C56 N16 C88 N12 -1.6(13) . . . . ?
C56 N16 C116 C92 160.4(13) . . . . ?
C56 C18 C68 C96 0.2(14) . . . . ?
C56 C94 C100 C96 1.2(17) . . . . ?
C58 C14 C24 N4 100.8(9) . . . . ?
C58 C14 C42 C22 2.3(13) . . . . ?
C60 C10 C22 C42 -0.9(12) . . . . ?
C60 C10 C40 O4 -4.7(11) . . . . ?
C60 C10 C40 O16 174.4(8) . . . . ?
O56 Mo4 O22 Mo6 37.5(7) . . . . ?
O56 Mo4 O48 Mo8 -5.6(6) . . . 2_676 ?
O56 Mo8 O8 Cu2 -78.9(11) 2_676 . . . ?
O56 Mo8 O24 Mo2 -35.8(7) 2_676 . . . ?
O56 Mo8 O44 Mo10 1.6(5) 2_676 . . . ?
O56 Mo10 O34 Mo12 -43.9(7) 2_676 . . . ?
O56 Mo10 O34 Mo1 -30.7(8) 2_676 . . . ?
O56 Mo10 O46 Mo4 1.7(7) 2_676 . . 2_676 ?
O56 Si1 O62 Mo2 -115.0(6) . . . . ?
O56 Si1 O62 Mo2 65.0(6) 2_676 . . . ?
O56 Si1 O62 Mo4 -178.2(4) 2_676 . . . ?
O56 Si1 O62 Mo4 1.8(4) . . . . ?
O56 Si1 O62 Mo6 116.7(6) . . . . ?
O56 Si1 O62 Mo6 -63.3(6) 2_676 . . . ?
C62 C32 C54 N10 -27.5(14) . . . . ?
C62 C32 C86 C84 2.8(17) . . . . ?
C64 C114 C120 C92 0(3) . . . . ?
C66 C110 C118 C72 2(2) . . . . ?
C68 C18 C56 N16 -177.7(9) . . . . ?
C68 C18 C56 C94 3.2(15) . . . . ?
C68 C96 C100 C94 2.0(18) . . . . ?
C70 C74 C76 C62 -174.8(10) . . . . ?
C70 C74 C84 C86 175.4(10) . . . . ?
C72 C78 C80 C66 1.0(18) . . . . ?
O60 Mo6 O20 Mo10 -7.4(6) . . . . ?
O60 Mo6 O38 Mo2 36.9(6) . . . . ?
O60 Mo10 O34 Mo12 -10.7(6) . . . . ?
O60 Mo10 O34 Mo1 2.5(6) . . . . ?
O60 Mo10 O46 Mo4 37.3(8) . . . 2_676 ?
O60 Mo12 O36 Mo8 30.7(8) . . . 2_676 ?
O60 Mo12 O36 Mo1 89.1(19) . . . . ?
O60 Mo12 O40 Mo6 -1.9(6) . . . . ?
O60 Mo12 O40 Mo1 -53(2) . . . . ?
O60 Mo12 O52 Mo1 -68.6(16) . . . . ?
O60 Si1 O64 Mo2 -56.0(6) . . . . ?
O60 Si1 O64 Mo2 124.0(6) 2_676 . . . ?
O60 Si1 O64 Mo8 59.1(6) . . . . ?
O60 Si1 O64 Mo8 -120.9(6) 2_676 . . . ?
O60 Si1 O64 Mo12 -7.8(5) 2_676 . . 2_676 ?
O60 Si1 O64 Mo12 172.2(5) . . . 2_676 ?
O60 Si1 O64 O60 180.000(2) . . . 2_676 ?
O60 Si1 O64 Mo1 3.9(5) 2_676 . . 2_676 ?
O60 Si1 O64 Mo1 -176.1(5) . . . 2_676 ?
C74 C84 C86 C32 -0.9(18) . . . . ?
C76 C74 C84 C86 -1.7(17) . . . . ?
C78 C72 C104 O50 -9.8(17) . . . . ?
C78 C72 C104 O58 169.8(13) . . . . ?
C78 C72 C118 C110 0(2) . . . . ?
C80 C66 C110 C118 -1.8(19) . . . . ?
C82 C64 C108 C102 -179.7(11) . . . . ?
C82 C64 C114 C120 178.8(15) . . . . ?
C84 C74 C76 C62 2.2(17) . . . . ?
O62 Mo2 O28 Mo12 -40.5(6) . . . 2_676 ?
O62 Mo2 O28 Mo1 -32.1(7) . . . 2_676 ?
O62 Mo2 O32 Mo4 4.2(6) . . . . ?
O62 Mo4 O22 Mo6 1.7(6) . . . . ?
O62 Mo4 O48 Mo8 -41.2(7) . . . 2_676 ?
O62 Mo6 O20 Mo10 -43.7(7) . . . . ?
O62 Mo6 O38 Mo2 7.2(5) . . . . ?
O62 Si1 O56 Mo4 -2.0(5) . . . . ?
O62 Si1 O56 Mo4 178.0(5) 2_676 . . . ?
O62 Si1 O56 Mo8 56.8(6) 2_676 . . 2_676 ?
O62 Si1 O56 Mo8 -123.2(6) . . . 2_676 ?
O62 Si1 O56 Mo10 -65.7(6) 2_676 . . 2_676 ?
O62 Si1 O56 Mo10 114.3(6) . . . 2_676 ?
C86 C32 C54 N10 153.3(10) . . . . ?
C86 C32 C62 C76 -2.2(16) . . . . ?
O64 Mo2 O28 Mo12 -11.2(5) . . . 2_676 ?
O64 Mo2 O28 Mo1 -2.9(6) . . . 2_676 ?
O64 Mo2 O32 Mo4 38.7(7) . . . . ?
O64 Mo8 O8 Cu2 124.1(9) . . . . ?
O64 Mo8 O24 Mo2 -1.8(5) . . . . ?
O64 Mo8 O44 Mo10 34.9(7) . . . . ?
O64 Mo12 O36 Mo8 0.8(6) 2_676 . . 2_676 ?
O64 Mo12 O36 Mo1 59.2(19) 2_676 . . . ?
O64 Mo12 O40 Mo6 -28.2(7) 2_676 . . . ?
O64 Mo12 O40 Mo1 -79(2) 2_676 . . . ?
O64 Mo12 O52 Mo1 47.9(14) 2_676 . . . ?
O64 Si1 O60 Mo6 50.8(6) . . . . ?
O64 Si1 O60 Mo6 -129.2(6) 2_676 . . . ?
O64 Si1 O60 Mo10 116.0(6) 2_676 . . . ?
O64 Si1 O60 Mo10 -64.0(6) . . . . ?
O64 Si1 O60 Mo12 171.9(5) . . . . ?
O64 Si1 O60 Mo12 -8.1(5) 2_676 . . . ?
O64 Si1 O60 O64 179.999(2) . . . 2_676 ?
O64 Si1 O60 Mo1 -176.2(5) . . . . ?
O64 Si1 O60 Mo1 3.8(5) 2_676 . . . ?
C88 N12 C18 C56 0.4(10) . . . . ?
C88 N12 C18 C68 176.2(10) . . . . ?
C88 N16 C56 C18 1.8(12) . . . . ?
C88 N16 C56 C94 -179.2(11) . . . . ?
C88 N16 C116 C92 -28(2) . . . . ?
C90 C106 C112 C98 -4(2) . . . . ?
C92 C102 C108 C64 2(2) . . . . ?
C98 C20 C34 N14 178.7(9) . . . . ?
C98 C20 C34 C90 -1.7(15) . . . . ?
C102 C92 C116 N16 114.8(15) . . . . ?
C102 C92 C120 C114 3(3) . . . . ?
C104 C72 C78 C80 175.8(11) . . . . ?
C104 C72 C118 C110 -177.2(13) . . . . ?
C108 C64 C82 O42 4.3(17) . . . . ?
C108 C64 C82 O54 -178.0(12) . . . . ?
C108 C64 C114 C120 -2(2) . . . . ?
C110 C66 C80 C78 0.4(16) . . . . ?
C114 C64 C82 O42 -176.5(13) . . . . ?
C114 C64 C82 O54 1.2(19) . . . . ?
C114 C64 C108 C102 1(2) . . . . ?
C116 N16 C56 C18 174.6(11) . . . . ?
C116 N16 C56 C94 -6.4(19) . . . . ?
C116 N16 C88 N12 -173.9(12) . . . . ?
C116 C92 C102 C108 172.8(11) . . . . ?
C116 C92 C120 C114 -173.5(15) . . . . ?
C118 C72 C78 C80 -1.1(19) . . . . ?
C118 C72 C104 O50 167.2(13) . . . . ?
C118 C72 C104 O58 -13(2) . . . . ?
C120 C92 C102 C108 -4(2) . . . . ?
C120 C92 C116 N16 -69(2) . . . . ?
